data_7014688
loop_
_publ_author_name
'Chang, Kai-Chieh'
'Lu, Chia-Fu'
'Wang, Po-Yang'
'Lu, Duan-Yen'
'Chen, Hong-Zhang'
'Kuo, Ting-Shen'
'Tsai, Yi-Chou'

_publ_section_title
;
 Ligand-controlled synthesis of vanadium(i) \b-diketiminates and their
 catalysis in cyclotrimerization of alkynes.
;
_journal_issue 10
_journal_name_full 'Dalton transactions (Cambridge, England : 2003)'
_journal_page_first 2324
_journal_page_last 2331
_journal_paper_doi 10.1039/c0dt01061h
_journal_volume 40
_journal_year 2011
_chemical_formula_moiety 'C42 H50 N4 V2'
_chemical_formula_sum 'C42 H50 N4 V2'
_chemical_formula_weight 712.74
_chemical_name_systematic
;
?
;
_space_group_IT_number 14
_symmetry_cell_setting monoclinic
_symmetry_space_group_name_Hall '-P 2yn'
_symmetry_space_group_name_H-M 'P 1 21/n 1'
_atom_sites_solution_hydrogens geom
_atom_sites_solution_primary direct
_atom_sites_solution_secondary difmap
_audit_creation_method SHELXL-97
_cell_angle_alpha 90.00
_cell_angle_beta 99.8910(10)
_cell_angle_gamma 90.00
_cell_formula_units_Z 2
_cell_length_a 9.9620(2)
_cell_length_b 11.0806(2)
_cell_length_c 16.8565(4)
_cell_measurement_reflns_used 21212
_cell_measurement_temperature 200(2)
_cell_measurement_theta_max 25.028
_cell_measurement_theta_min 2.037
_cell_volume 1833.05(7)
_computing_cell_refinement 'HKL Scalepack (Otwinowski & Minor 1997)'
_computing_data_collection 'Collect (Nonius BV, 1997-2000)'
_computing_data_reduction 'HKL Denzo and Scalepack'
_computing_molecular_graphics 'Ortep-3 for Windows (Farrugia, 1997)'
_computing_publication_material 'WinGX publication routines (Farrugia, 1999)'
_computing_structure_refinement 'SHELXL-97 (Sheldrick, 1997)'
_computing_structure_solution 'SHELXS-86 (Sheldrick, 1986)'
_diffrn_ambient_temperature 200(2)
_diffrn_detector_area_resol_mean 9
_diffrn_measured_fraction_theta_full 0.999
_diffrn_measured_fraction_theta_max 0.999
_diffrn_measurement_device_type KappaCCD
_diffrn_measurement_method 'CCD rotation images, thick slices'
_diffrn_radiation_monochromator graphite
_diffrn_radiation_source 'fine-focus sealed tube'
_diffrn_radiation_type MoK\a
_diffrn_radiation_wavelength 0.71073
_diffrn_reflns_av_R_equivalents 0.0680
_diffrn_reflns_av_sigmaI/netI 0.0354
_diffrn_reflns_limit_h_max 11
_diffrn_reflns_limit_h_min -11
_diffrn_reflns_limit_k_max 13
_diffrn_reflns_limit_k_min -13
_diffrn_reflns_limit_l_max 20
_diffrn_reflns_limit_l_min -20
_diffrn_reflns_number 21437
_diffrn_reflns_theta_full 25.01
_diffrn_reflns_theta_max 25.01
_diffrn_reflns_theta_min 2.21
_exptl_absorpt_coefficient_mu 0.545
_exptl_absorpt_correction_T_max 0.9251
_exptl_absorpt_correction_T_min 0.7745
_exptl_absorpt_correction_type multi-scan
_exptl_absorpt_process_details
;
?
;
_exptl_crystal_colour black
_exptl_crystal_density_diffrn 1.291
_exptl_crystal_density_method 'not measured'
_exptl_crystal_description prism
_exptl_crystal_F_000 752
_exptl_crystal_size_max 0.44
_exptl_crystal_size_mid 0.32
_exptl_crystal_size_min 0.14
_refine_diff_density_max 0.677
_refine_diff_density_min -0.645
_refine_diff_density_rms 0.179
_refine_ls_extinction_method none
_refine_ls_goodness_of_fit_ref 1.078
_refine_ls_hydrogen_treatment noref
_refine_ls_matrix_type full
_refine_ls_number_parameters 217
_refine_ls_number_reflns 3221
_refine_ls_number_restraints 0
_refine_ls_restrained_S_all 1.078
_refine_ls_R_factor_all 0.0680
_refine_ls_R_factor_gt 0.0508
_refine_ls_shift/su_max 0.000
_refine_ls_shift/su_mean 0.000
_refine_ls_structure_factor_coef Fsqd
_refine_ls_weighting_details 'calc w=1/[\s^2^(Fo^2^)+(0.0953P)^2^+1.6773P] where P=(Fo^2^+2Fc^2^)/3'
_refine_ls_weighting_scheme calc
_refine_ls_wR_factor_gt 0.1468
_refine_ls_wR_factor_ref 0.1636
_reflns_number_gt 2707
_reflns_number_total 3221
_reflns_threshold_expression >2sigma(I)
_cod_data_source_file C0DT01061H.TXT
_cod_data_source_block 8883
_cod_original_sg_symbol_H-M 'P 21/n'
_cod_database_code 7014688

loop_
_symmetry_equiv_pos_as_xyz
'x, y, z'
'-x+1/2, y+1/2, -z+1/2'
'-x, -y, -z'
'x-1/2, -y-1/2, z-1/2'

loop_
_atom_site_label
_atom_site_type_symbol
_atom_site_fract_x
_atom_site_fract_y
_atom_site_fract_z
_atom_site_U_iso_or_equiv
_atom_site_adp_type
_atom_site_occupancy
_atom_site_symmetry_multiplicity
_atom_site_calc_flag
_atom_site_refinement_flags
_atom_site_disorder_assembly
_atom_site_disorder_group
V1 V 0.11296(5) 0.37117(5) 0.44917(3) 0.0322(2) Uani 1 1 d . . .
N1 N 0.1235(2) 0.2613(2) 0.35204(14) 0.0300(6) Uani 1 1 d . . .
N2 N -0.0686(2) 0.4346(2) 0.39014(14) 0.0296(6) Uani 1 1 d . . .
C1 C 0.2390(3) 0.1813(3) 0.36026(17) 0.0318(7) Uani 1 1 d . . .
C2 C 0.3591(3) 0.2196(3) 0.33602(19) 0.0403(8) Uani 1 1 d . . .
C3 C 0.3673(4) 0.3406(4) 0.2969(3) 0.0557(10) Uani 1 1 d . . .
H3A H 0.4587 0.3519 0.2840 0.084 Uiso 1 1 calc R . .
H3B H 0.3487 0.4043 0.3339 0.084 Uiso 1 1 calc R . .
H3C H 0.2997 0.3446 0.2473 0.084 Uiso 1 1 calc R . .
C4 C 0.4725(4) 0.1435(4) 0.3497(2) 0.0574(11) Uani 1 1 d . . .
H4 H 0.5557 0.1690 0.3347 0.069 Uiso 1 1 calc R . .
C5 C 0.4646(5) 0.0315(4) 0.3848(3) 0.0679(13) Uani 1 1 d . . .
H5 H 0.5422 -0.0198 0.3936 0.081 Uiso 1 1 calc R . .
C6 C 0.3465(6) -0.0051(4) 0.4067(2) 0.0666(13) Uani 1 1 d . . .
H6 H 0.3428 -0.0820 0.4311 0.080 Uiso 1 1 calc R . .
C7 C 0.2300(4) 0.0673(3) 0.3944(2) 0.0460(9) Uani 1 1 d . . .
C8 C 0.0979(5) 0.0255(4) 0.4170(3) 0.0715(13) Uani 1 1 d . . .
H8A H 0.1095 -0.0560 0.4397 0.107 Uiso 1 1 calc R . .
H8B H 0.0268 0.0246 0.3689 0.107 Uiso 1 1 calc R . .
H8C H 0.0714 0.0807 0.4570 0.107 Uiso 1 1 calc R . .
C9 C 0.0669(4) 0.1721(3) 0.2163(2) 0.0473(9) Uani 1 1 d . . .
H9A H 0.1528 0.1295 0.2347 0.071 Uiso 1 1 calc R . .
H9B H 0.0744 0.2197 0.1683 0.071 Uiso 1 1 calc R . .
H9C H -0.0072 0.1134 0.2033 0.071 Uiso 1 1 calc R . .
C10 C 0.0369(3) 0.2552(3) 0.28224(17) 0.0334(7) Uani 1 1 d . . .
C11 C -0.0823(3) 0.3228(3) 0.26586(18) 0.0357(7) Uani 1 1 d . . .
H11 H -0.1366 0.3101 0.2144 0.043 Uiso 1 1 calc R . .
C12 C -0.1326(3) 0.4068(3) 0.31515(18) 0.0324(7) Uani 1 1 d . . .
C13 C -0.2646(3) 0.4682(3) 0.2804(2) 0.0470(9) Uani 1 1 d . . .
H13A H -0.2897 0.5251 0.3199 0.070 Uiso 1 1 calc R . .
H13B H -0.3365 0.4076 0.2672 0.070 Uiso 1 1 calc R . .
H13C H -0.2534 0.5120 0.2314 0.070 Uiso 1 1 calc R . .
C14 C -0.1405(3) 0.5224(3) 0.42949(17) 0.0342(7) Uani 1 1 d . . .
C15 C -0.2337(3) 0.4845(4) 0.4786(2) 0.0461(9) Uani 1 1 d . . .
C16 C -0.2625(5) 0.3528(4) 0.4901(3) 0.0663(13) Uani 1 1 d . . .
H16A H -0.3302 0.3448 0.5257 0.099 Uiso 1 1 calc R . .
H16B H -0.1782 0.3118 0.5144 0.099 Uiso 1 1 calc R . .
H16C H -0.2980 0.3161 0.4378 0.099 Uiso 1 1 calc R . .
C17 C -0.3230(4) 0.5757(6) 0.5027(3) 0.0754(16) Uani 1 1 d . . .
H17 H -0.3883 0.5528 0.5348 0.090 Uiso 1 1 calc R . .
C18 C -0.3156(5) 0.6943(6) 0.4803(3) 0.0814(18) Uani 1 1 d . . .
H18 H -0.3845 0.7498 0.4887 0.098 Uiso 1 1 calc R . .
C19 C -0.2076(6) 0.7322(4) 0.4455(2) 0.0732(16) Uani 1 1 d . . .
H19 H -0.1936 0.8162 0.4389 0.088 Uiso 1 1 calc R . .
C20 C -0.1154(4) 0.6471(3) 0.4191(2) 0.0457(9) Uani 1 1 d . . .
C21 C -0.0197(5) 0.6889(4) 0.3660(2) 0.0640(12) Uani 1 1 d . . .
H21A H -0.0168 0.7773 0.3660 0.096 Uiso 1 1 calc R . .
H21B H -0.0509 0.6598 0.3111 0.096 Uiso 1 1 calc R . .
H21C H 0.0716 0.6571 0.3861 0.096 Uiso 1 1 calc R . .

loop_
_atom_site_aniso_label
_atom_site_aniso_U_11
_atom_site_aniso_U_22
_atom_site_aniso_U_33
_atom_site_aniso_U_23
_atom_site_aniso_U_13
_atom_site_aniso_U_12
V1 0.0312(3) 0.0395(4) 0.0241(3) -0.0080(2) -0.0008(2) 0.0027(2)
N1 0.0338(13) 0.0298(13) 0.0260(12) -0.0024(10) 0.0043(10) -0.0029(10)
N2 0.0294(13) 0.0346(14) 0.0239(12) -0.0060(10) 0.0018(10) -0.0023(11)
C1 0.0418(17) 0.0282(15) 0.0245(14) -0.0049(12) 0.0034(12) 0.0028(13)
C2 0.0426(18) 0.0468(19) 0.0319(17) -0.0042(14) 0.0080(14) 0.0045(15)
C3 0.051(2) 0.065(2) 0.055(2) 0.0128(19) 0.0191(18) -0.0060(19)
C4 0.049(2) 0.085(3) 0.038(2) -0.006(2) 0.0087(17) 0.022(2)
C5 0.080(3) 0.073(3) 0.047(2) -0.007(2) 0.002(2) 0.045(3)
C6 0.110(4) 0.035(2) 0.047(2) -0.0021(17) -0.008(2) 0.021(2)
C7 0.067(2) 0.0308(18) 0.0379(18) -0.0035(14) 0.0023(16) -0.0035(16)
C8 0.092(3) 0.046(2) 0.075(3) 0.015(2) 0.011(3) -0.025(2)
C9 0.054(2) 0.049(2) 0.0347(18) -0.0170(16) -0.0034(15) 0.0079(17)
C10 0.0400(17) 0.0327(16) 0.0269(15) -0.0052(12) 0.0044(13) -0.0059(13)
C11 0.0379(17) 0.0410(17) 0.0257(15) -0.0102(13) -0.0011(13) -0.0041(14)
C12 0.0306(15) 0.0370(16) 0.0284(15) -0.0049(13) 0.0019(12) -0.0031(13)
C13 0.0436(19) 0.061(2) 0.0314(17) -0.0129(16) -0.0084(15) 0.0078(17)
C14 0.0318(16) 0.0437(18) 0.0241(15) -0.0096(13) -0.0042(12) 0.0043(13)
C15 0.0294(16) 0.075(3) 0.0328(17) -0.0161(17) 0.0017(14) -0.0055(17)
C16 0.058(3) 0.093(3) 0.049(2) -0.014(2) 0.014(2) -0.038(2)
C17 0.0255(18) 0.131(5) 0.069(3) -0.066(3) 0.0058(18) -0.006(2)
C18 0.065(3) 0.113(4) 0.053(3) -0.049(3) -0.030(2) 0.051(3)
C19 0.119(4) 0.061(3) 0.0306(19) -0.0112(18) -0.013(2) 0.049(3)
C20 0.060(2) 0.0413(19) 0.0290(17) -0.0074(14) -0.0114(15) 0.0092(16)
C21 0.105(3) 0.045(2) 0.039(2) 0.0029(17) 0.002(2) -0.015(2)

loop_
_atom_type_symbol
_atom_type_description
_atom_type_scat_dispersion_real
_atom_type_scat_dispersion_imag
_atom_type_scat_source
C C 0.0033 0.0016 'International Tables Vol C Tables 4.2.6.8 and 6.1.1.4'
H H 0.0000 0.0000 'International Tables Vol C Tables 4.2.6.8 and 6.1.1.4'
N N 0.0061 0.0033 'International Tables Vol C Tables 4.2.6.8 and 6.1.1.4'
V V 0.3005 0.5294 'International Tables Vol C Tables 4.2.6.8 and 6.1.1.4'

loop_
_geom_angle_atom_site_label_1
_geom_angle_atom_site_label_2
_geom_angle_atom_site_label_3
_geom_angle
_geom_angle_site_symmetry_1
_geom_angle_site_symmetry_3
_geom_angle_publ_flag
N2 V1 N1 88.73(10) . . ?
N2 V1 C19 143.30(19) . 3_566 ?
N1 V1 C19 105.19(13) . 3_566 ?
N2 V1 C17 143.2(2) . 3_566 ?
N1 V1 C17 106.12(12) . 3_566 ?
C19 V1 C17 65.7(2) 3_566 3_566 ?
N2 V1 C20 112.10(12) . 3_566 ?
N1 V1 C20 138.30(11) . 3_566 ?
C19 V1 C20 38.06(15) 3_566 3_566 ?
C17 V1 C20 78.99(17) 3_566 3_566 ?
N2 V1 C15 111.69(12) . 3_566 ?
N1 V1 C15 139.60(11) . 3_566 ?
C19 V1 C15 79.40(17) 3_566 3_566 ?
C17 V1 C15 38.25(15) 3_566 3_566 ?
C20 V1 C15 66.96(14) 3_566 3_566 ?
N2 V1 C18 177.54(12) . 3_566 ?
N1 V1 C18 93.72(12) . 3_566 ?
C19 V1 C18 35.8(2) 3_566 3_566 ?
C17 V1 C18 35.7(2) 3_566 3_566 ?
C20 V1 C18 66.01(17) 3_566 3_566 ?
C15 V1 C18 66.27(16) 3_566 3_566 ?
N2 V1 C14 102.40(10) . 3_566 ?
N1 V1 C14 168.86(10) . 3_566 ?
C19 V1 C14 65.43(13) 3_566 3_566 ?
C17 V1 C14 65.11(12) 3_566 3_566 ?
C20 V1 C14 36.19(12) 3_566 3_566 ?
C15 V1 C14 35.87(12) 3_566 3_566 ?
C18 V1 C14 75.14(13) 3_566 3_566 ?
C10 N1 C1 116.0(2) . . ?
C10 N1 V1 128.1(2) . . ?
C1 N1 V1 115.89(18) . . ?
C12 N2 C14 113.2(2) . . ?
C12 N2 V1 128.1(2) . . ?
C14 N2 V1 118.71(18) . . ?
C2 C1 C7 121.0(3) . . ?
C2 C1 N1 119.7(3) . . ?
C7 C1 N1 119.3(3) . . ?
C1 C2 C4 118.6(3) . . ?
C1 C2 C3 120.9(3) . . ?
C4 C2 C3 120.5(3) . . ?
C2 C3 H3A 109.5 . . ?
C2 C3 H3B 109.5 . . ?
H3A C3 H3B 109.5 . . ?
C2 C3 H3C 109.5 . . ?
H3A C3 H3C 109.5 . . ?
H3B C3 H3C 109.5 . . ?
C5 C4 C2 120.6(4) . . ?
C5 C4 H4 119.7 . . ?
C2 C4 H4 119.7 . . ?
C6 C5 C4 120.1(4) . . ?
C6 C5 H5 120.0 . . ?
C4 C5 H5 120.0 . . ?
C5 C6 C7 121.7(4) . . ?
C5 C6 H6 119.1 . . ?
C7 C6 H6 119.1 . . ?
C1 C7 C6 118.0(4) . . ?
C1 C7 C8 120.2(3) . . ?
C6 C7 C8 121.8(4) . . ?
C7 C8 H8A 109.5 . . ?
C7 C8 H8B 109.5 . . ?
H8A C8 H8B 109.5 . . ?
C7 C8 H8C 109.5 . . ?
H8A C8 H8C 109.5 . . ?
H8B C8 H8C 109.5 . . ?
C10 C9 H9A 109.5 . . ?
C10 C9 H9B 109.5 . . ?
H9A C9 H9B 109.5 . . ?
C10 C9 H9C 109.5 . . ?
H9A C9 H9C 109.5 . . ?
H9B C9 H9C 109.5 . . ?
N1 C10 C11 123.2(3) . . ?
N1 C10 C9 120.0(3) . . ?
C11 C10 C9 116.8(3) . . ?
C10 C11 C12 128.5(3) . . ?
C10 C11 H11 115.8 . . ?
C12 C11 H11 115.8 . . ?
N2 C12 C11 123.3(3) . . ?
N2 C12 C13 120.1(3) . . ?
C11 C12 C13 116.6(3) . . ?
C12 C13 H13A 109.5 . . ?
C12 C13 H13B 109.5 . . ?
H13A C13 H13B 109.5 . . ?
C12 C13 H13C 109.5 . . ?
H13A C13 H13C 109.5 . . ?
H13B C13 H13C 109.5 . . ?
C15 C14 C20 120.6(3) . . ?
C15 C14 N2 120.1(3) . . ?
C20 C14 N2 119.3(3) . . ?
C15 C14 V1 68.03(18) . 3_566 ?
C20 C14 V1 67.69(18) . 3_566 ?
N2 C14 V1 138.9(2) . 3_566 ?
C14 C15 C17 117.1(4) . . ?
C14 C15 C16 121.6(3) . . ?
C17 C15 C16 119.9(4) . . ?
C14 C15 V1 76.11(19) . 3_566 ?
C17 C15 V1 69.3(2) . 3_566 ?
C16 C15 V1 136.1(3) . 3_566 ?
C15 C16 H16A 109.5 . . ?
C15 C16 H16B 109.5 . . ?
H16A C16 H16B 109.5 . . ?
C15 C16 H16C 109.5 . . ?
H16A C16 H16C 109.5 . . ?
H16B C16 H16C 109.5 . . ?
C18 C17 C15 121.7(4) . . ?
C18 C17 V1 75.6(3) . 3_566 ?
C15 C17 V1 72.40(19) . 3_566 ?
C18 C17 H17 119.2 . . ?
C15 C17 H17 119.2 . . ?
V1 C17 H17 124.4 3_566 . ?
C17 C18 C19 119.5(4) . . ?
C17 C18 V1 68.7(2) . 3_566 ?
C19 C18 V1 68.4(2) . 3_566 ?
C17 C18 H18 120.3 . . ?
C19 C18 H18 120.3 . . ?
V1 C18 H18 136.6 3_566 . ?
C18 C19 C20 121.3(5) . . ?
C18 C19 V1 75.7(3) . 3_566 ?
C20 C19 V1 72.5(2) . 3_566 ?
C18 C19 H19 119.4 . . ?
C20 C19 H19 119.4 . . ?
V1 C19 H19 123.9 3_566 . ?
C14 C20 C19 117.7(4) . . ?
C14 C20 C21 121.4(3) . . ?
C19 C20 C21 119.4(4) . . ?
C14 C20 V1 76.1(2) . 3_566 ?
C19 C20 V1 69.4(2) . 3_566 ?
C21 C20 V1 136.8(3) . 3_566 ?
C20 C21 H21A 109.5 . . ?
C20 C21 H21B 109.5 . . ?
H21A C21 H21B 109.5 . . ?
C20 C21 H21C 109.5 . . ?
H21A C21 H21C 109.5 . . ?
H21B C21 H21C 109.5 . . ?

loop_
_geom_bond_atom_site_label_1
_geom_bond_atom_site_label_2
_geom_bond_distance
_geom_bond_site_symmetry_2
_geom_bond_publ_flag
V1 N2 2.034(2) . ?
V1 N1 2.058(2) . ?
V1 C19 2.185(4) 3_566 ?
V1 C17 2.191(4) 3_566 ?
V1 C20 2.226(4) 3_566 ?
V1 C15 2.232(3) 3_566 ?
V1 C18 2.278(4) 3_566 ?
V1 C14 2.336(3) 3_566 ?
N1 C10 1.336(4) . ?
N1 C1 1.440(4) . ?
N2 C12 1.350(4) . ?
N2 C14 1.436(4) . ?
C1 C2 1.395(5) . ?
C1 C7 1.397(5) . ?
C2 C4 1.396(5) . ?
C2 C3 1.503(5) . ?
C3 H3A 0.9800 . ?
C3 H3B 0.9800 . ?
C3 H3C 0.9800 . ?
C4 C5 1.383(6) . ?
C4 H4 0.9500 . ?
C5 C6 1.355(7) . ?
C5 H5 0.9500 . ?
C6 C7 1.397(6) . ?
C6 H6 0.9500 . ?
C7 C8 1.504(6) . ?
C8 H8A 0.9800 . ?
C8 H8B 0.9800 . ?
C8 H8C 0.9800 . ?
C9 C10 1.511(4) . ?
C9 H9A 0.9800 . ?
C9 H9B 0.9800 . ?
C9 H9C 0.9800 . ?
C10 C11 1.392(4) . ?
C11 C12 1.397(4) . ?
C11 H11 0.9500 . ?
C12 C13 1.507(4) . ?
C13 H13A 0.9800 . ?
C13 H13B 0.9800 . ?
C13 H13C 0.9800 . ?
C14 C15 1.410(5) . ?
C14 C20 1.421(5) . ?
C14 V1 2.336(3) 3_566 ?
C15 C17 1.449(6) . ?
C15 C16 1.507(6) . ?
C15 V1 2.232(3) 3_566 ?
C16 H16A 0.9800 . ?
C16 H16B 0.9800 . ?
C16 H16C 0.9800 . ?
C17 C18 1.373(8) . ?
C17 V1 2.191(4) 3_566 ?
C17 H17 0.9500 . ?
C18 C19 1.376(8) . ?
C18 V1 2.278(4) 3_566 ?
C18 H18 0.9500 . ?
C19 C20 1.439(6) . ?
C19 V1 2.185(4) 3_566 ?
C19 H19 0.9500 . ?
C20 C21 1.489(6) . ?
C20 V1 2.226(4) 3_566 ?
C21 H21A 0.9800 . ?
C21 H21B 0.9800 . ?
C21 H21C 0.9800 . ?
